data_7022029
loop_
_publ_author_name
'Chevrier, In\`es'
'Sagu\'e, Jorge L'
'Brunetto, Priscilla S.'
'Khanna, Nina'
'Rajacic, Zarko'
'Fromm, Katharina M.'

_publ_section_title
;
 Rings, chains and helices: new antimicrobial silver coordination
 compounds with (iso-)nicotinic acid derivatives.
;
_journal_issue 1
_journal_name_full 'Dalton transactions (Cambridge, England : 2003)'
_journal_page_first 217
_journal_page_last 231
_journal_paper_doi 10.1039/c2dt31259j
_journal_volume 42
_journal_year 2013
_chemical_formula_moiety 'C18 H20 Ag1 N2 O6, N O3, 2(H2 O)'
_chemical_formula_sum 'C18 H24 Ag N3 O11'
_chemical_formula_weight 566.27
_chemical_name_common 'bisisonicotinate triethyleneglycol'
_chemical_name_systematic
;
?
;
_space_group_IT_number 2
_symmetry_cell_setting triclinic
_symmetry_space_group_name_Hall '-P 1'
_symmetry_space_group_name_H-M 'P -1'
_atom_sites_solution_hydrogens geom
_atom_sites_solution_primary direct
_atom_sites_solution_secondary difmap
_audit_creation_method SHELXL-97
_cell_angle_alpha 100.062(15)
_cell_angle_beta 107.033(15)
_cell_angle_gamma 99.711(15)
_cell_formula_units_Z 2
_cell_length_a 9.1377(18)
_cell_length_b 10.794(2)
_cell_length_c 11.988(2)
_cell_measurement_reflns_used 13382
_cell_measurement_temperature 200(2)
_cell_measurement_theta_max 27.19
_cell_measurement_theta_min 1.82
_cell_volume 1082.4(4)
_computing_cell_refinement Xarea
_computing_data_collection Xarea
_computing_data_reduction Xarea
_computing_molecular_graphics diamond
_computing_publication_material word
_computing_structure_refinement 'SHELXL-97 (Sheldrick, 2008)'
_computing_structure_solution 'SHELXL-97 (Sheldrick, 2008)'
_diffrn_ambient_temperature 200(2)
_diffrn_detector_area_resol_mean 6.67
_diffrn_measured_fraction_theta_full 0.998
_diffrn_measured_fraction_theta_max 0.998
_diffrn_measurement_device_type 'STOE IPDS 2T'
_diffrn_measurement_method 'rotation method'
_diffrn_radiation_monochromator graphite
_diffrn_radiation_source 'fine-focus sealed tube'
_diffrn_radiation_type MoK\a
_diffrn_radiation_wavelength 0.71073
_diffrn_reflns_av_R_equivalents 0.1485
_diffrn_reflns_av_sigmaI/netI 0.0767
_diffrn_reflns_limit_h_max 11
_diffrn_reflns_limit_h_min -11
_diffrn_reflns_limit_k_max 13
_diffrn_reflns_limit_k_min -13
_diffrn_reflns_limit_l_max 15
_diffrn_reflns_limit_l_min -15
_diffrn_reflns_number 22829
_diffrn_reflns_theta_full 26.71
_diffrn_reflns_theta_max 26.71
_diffrn_reflns_theta_min 1.83
_exptl_absorpt_coefficient_mu 0.985
_exptl_absorpt_correction_T_max 0.951
_exptl_absorpt_correction_T_min 0.887
_exptl_absorpt_correction_type multi-scan
_exptl_absorpt_process_details
;
multi-scan from symmetry-related measurements
Sortav (Blessing 1995)
;
_exptl_crystal_colour colorless
_exptl_crystal_density_diffrn 1.737
_exptl_crystal_density_method 'not measured'
_exptl_crystal_description bloc
_exptl_crystal_F_000 576
_exptl_crystal_size_max 0.20
_exptl_crystal_size_mid 0.10
_exptl_crystal_size_min 0.05
_refine_diff_density_max 0.676
_refine_diff_density_min -2.073
_refine_diff_density_rms 0.149
_refine_ls_extinction_method none
_refine_ls_goodness_of_fit_ref 1.022
_refine_ls_hydrogen_treatment mixed
_refine_ls_matrix_type full
_refine_ls_number_parameters 304
_refine_ls_number_reflns 4584
_refine_ls_number_restraints 3
_refine_ls_restrained_S_all 1.022
_refine_ls_R_factor_all 0.0653
_refine_ls_R_factor_gt 0.0596
_refine_ls_shift/su_max 0.001
_refine_ls_shift/su_mean 0.000
_refine_ls_structure_factor_coef Fsqd
_refine_ls_weighting_details 'calc w=1/[\s^2^(Fo^2^)+(0.1026P)^2^+0.2873P] where P=(Fo^2^+2Fc^2^)/3'
_refine_ls_weighting_scheme calc
_refine_ls_wR_factor_gt 0.1517
_refine_ls_wR_factor_ref 0.1561
_reflns_number_gt 4070
_reflns_number_total 4584
_reflns_threshold_expression >2\s(I)
_cod_data_source_file c2dt31259j.txt
_cod_data_source_block l3iagno3
_cod_original_cell_volume 1082.4(3)
_cod_original_sg_symbol_H-M P-1
_cod_original_formula_sum 'C18 H24 Ag1 N3 O11'
_cod_database_code 7022029

loop_
_symmetry_equiv_pos_as_xyz
'x, y, z'
'-x, -y, -z'

loop_
_atom_site_label
_atom_site_type_symbol
_atom_site_fract_x
_atom_site_fract_y
_atom_site_fract_z
_atom_site_U_iso_or_equiv
_atom_site_adp_type
_atom_site_occupancy
_atom_site_symmetry_multiplicity
_atom_site_calc_flag
_atom_site_refinement_flags
Ag1 Ag 0.71217(3) 0.26282(3) 0.73150(3) 0.04495(15) Uani 1 1 d .
O3 O 0.3489(3) 0.7120(3) 0.0387(3) 0.0430(6) Uani 1 1 d .
O2 O 0.5972(3) 0.8095(3) 0.2580(3) 0.0414(6) Uani 1 1 d .
O4 O 0.0380(3) 0.7443(3) -0.0837(3) 0.0395(6) Uani 1 1 d .
O5 O -0.1967(3) 0.6918(3) -0.0576(3) 0.0474(7) Uani 1 1 d .
O1 O 0.6892(3) 0.8251(3) 0.5133(3) 0.0444(6) Uani 1 1 d .
O6 O 0.4650(4) 0.8190(4) 0.5566(4) 0.0650(10) Uani 1 1 d .
N1 N 0.6685(4) 0.4433(3) 0.6868(3) 0.0411(7) Uani 1 1 d .
N2 N -0.2227(4) 1.0911(3) -0.2169(3) 0.0414(7) Uani 1 1 d .
C8 C 0.4989(4) 0.6821(4) 0.0568(4) 0.0413(8) Uani 1 1 d .
H8A H 0.5191 0.6667 -0.0189 0.050 Uiso 1 1 calc R
H8B H 0.4998 0.6040 0.0863 0.050 Uiso 1 1 calc R
C7 C 0.6247(4) 0.7920(4) 0.1458(4) 0.0442(9) Uani 1 1 d .
H7A H 0.7273 0.7732 0.1556 0.053 Uiso 1 1 calc R
H7B H 0.6231 0.8706 0.1171 0.053 Uiso 1 1 calc R
C11 C -0.1036(4) 0.7635(4) -0.0873(3) 0.0368(8) Uani 1 1 d .
C12 C -0.1393(4) 0.8790(4) -0.1318(3) 0.0358(7) Uani 1 1 d .
C1 C 0.7744(5) 0.5150(4) 0.6523(4) 0.0426(9) Uani 1 1 d .
H1 H 0.8677 0.4894 0.6565 0.051 Uiso 1 1 calc R
C2 C 0.7532(4) 0.6239(4) 0.6112(4) 0.0427(9) Uani 1 1 d .
H2 H 0.8288 0.6695 0.5865 0.051 Uiso 1 1 calc R
C3 C 0.6149(4) 0.6644(3) 0.6076(3) 0.0348(7) Uani 1 1 d .
C17 C 0.5062(4) 0.5940(4) 0.6464(4) 0.0401(8) Uani 1 1 d .
H17 H 0.4144 0.6202 0.6468 0.048 Uiso 1 1 calc R
C18 C 0.5360(4) 0.4850(4) 0.6843(4) 0.0425(9) Uani 1 1 d .
H18 H 0.4619 0.4377 0.7093 0.051 Uiso 1 1 calc R
C14 C -0.0855(4) 1.0585(4) -0.2158(4) 0.0421(8) Uani 1 1 d .
H14 H -0.0187 1.1088 -0.2447 0.050 Uiso 1 1 calc R
C13 C -0.0396(4) 0.9557(4) -0.1747(4) 0.0399(8) Uani 1 1 d .
H13 H 0.0560 0.9374 -0.1753 0.048 Uiso 1 1 calc R
C15 C -0.3174(4) 1.0154(4) -0.1752(4) 0.0414(8) Uani 1 1 d .
H15 H -0.4129 1.0350 -0.1758 0.050 Uiso 1 1 calc R
C16 C -0.2803(4) 0.9114(4) -0.1323(4) 0.0414(8) Uani 1 1 d .
H16 H -0.3488 0.8626 -0.1037 0.050 Uiso 1 1 calc R
C4 C 0.5793(4) 0.7778(4) 0.5580(4) 0.0408(8) Uani 1 1 d .
C5 C 0.6690(5) 0.9331(4) 0.4589(4) 0.0454(9) Uani 1 1 d .
H5A H 0.7347 1.0130 0.5147 0.054 Uiso 1 1 calc R
H5B H 0.5602 0.9397 0.4382 0.054 Uiso 1 1 calc R
C9 C 0.2270(5) 0.6097(4) -0.0486(4) 0.0453(9) Uani 1 1 d .
H9A H 0.2409 0.5269 -0.0317 0.054 Uiso 1 1 calc R
H9B H 0.2327 0.6096 -0.1281 0.054 Uiso 1 1 calc R
C6 C 0.7148(4) 0.9115(4) 0.3480(4) 0.0418(8) Uani 1 1 d .
H6A H 0.7239 0.9901 0.3193 0.050 Uiso 1 1 calc R
H6B H 0.8159 0.8885 0.3660 0.050 Uiso 1 1 calc R
C10 C 0.0694(5) 0.6287(4) -0.0445(4) 0.0443(9) Uani 1 1 d .
H10A H -0.0121 0.5539 -0.0960 0.053 Uiso 1 1 calc R
H10B H 0.0676 0.6362 0.0369 0.053 Uiso 1 1 calc R
O7 O -0.0515(5) 0.2390(4) 0.5756(4) 0.0773(11) Uani 1 1 d .
O8 O 0.1208(5) 0.4182(4) 0.6183(4) 0.0796(12) Uani 1 1 d .
O9 O 0.0507(4) 0.3482(4) 0.7579(3) 0.0634(9) Uani 1 1 d .
N3 N 0.0414(4) 0.3351(4) 0.6505(4) 0.0498(9) Uani 1 1 d .
O10 O 0.8463(5) 0.3054(4) 0.3450(4) 0.0718(10) Uani 1 1 d .
O11 O 0.6483(4) 0.1179(4) 0.1395(4) 0.0623(9) Uani 1 1 d D
H12A H 0.8588 0.2912 0.4149 0.050 Uiso 1 1 d .
H12B H 0.8618 0.3890 0.3556 0.050 Uiso 1 1 d .
H11A H 0.717(5) 0.175(4) 0.200(2) 0.050 Uiso 1 1 d D
H11B H 0.655(5) 0.144(4) 0.077(2) 0.050 Uiso 1 1 d D

loop_
_atom_site_aniso_label
_atom_site_aniso_U_11
_atom_site_aniso_U_22
_atom_site_aniso_U_33
_atom_site_aniso_U_23
_atom_site_aniso_U_13
_atom_site_aniso_U_12
Ag1 0.0409(2) 0.0368(2) 0.0560(2) 0.01348(15) 0.01294(15) 0.00921(13)
O3 0.0325(13) 0.0387(14) 0.0525(16) 0.0052(12) 0.0117(11) 0.0047(10)
O2 0.0322(12) 0.0418(14) 0.0472(15) 0.0068(12) 0.0151(11) 0.0011(11)
O4 0.0302(12) 0.0370(14) 0.0535(16) 0.0153(12) 0.0156(11) 0.0062(10)
O5 0.0395(14) 0.0453(16) 0.0660(19) 0.0230(14) 0.0257(14) 0.0076(12)
O1 0.0442(14) 0.0431(15) 0.0540(17) 0.0196(13) 0.0224(13) 0.0124(12)
O6 0.0503(18) 0.057(2) 0.108(3) 0.038(2) 0.040(2) 0.0240(16)
N1 0.0353(15) 0.0398(17) 0.0492(19) 0.0121(14) 0.0138(14) 0.0101(13)
N2 0.0327(15) 0.0419(18) 0.052(2) 0.0108(15) 0.0178(14) 0.0087(13)
C8 0.0338(17) 0.041(2) 0.049(2) 0.0051(17) 0.0176(16) 0.0084(15)
C7 0.0313(17) 0.052(2) 0.049(2) 0.0071(18) 0.0180(16) 0.0082(16)
C11 0.0299(16) 0.0386(19) 0.040(2) 0.0085(15) 0.0125(14) 0.0030(14)
C12 0.0320(16) 0.0328(17) 0.042(2) 0.0085(15) 0.0137(14) 0.0030(13)
C1 0.0340(18) 0.040(2) 0.058(2) 0.0156(18) 0.0171(16) 0.0110(15)
C2 0.0333(18) 0.042(2) 0.055(2) 0.0129(18) 0.0179(16) 0.0078(15)
C3 0.0323(16) 0.0287(17) 0.0410(19) 0.0053(14) 0.0114(14) 0.0052(13)
C17 0.0305(17) 0.040(2) 0.050(2) 0.0096(16) 0.0148(15) 0.0059(14)
C18 0.0347(18) 0.039(2) 0.051(2) 0.0059(17) 0.0147(16) 0.0040(15)
C14 0.0345(17) 0.041(2) 0.055(2) 0.0150(18) 0.0199(16) 0.0082(15)
C13 0.0278(16) 0.043(2) 0.052(2) 0.0144(17) 0.0174(15) 0.0049(14)
C15 0.0302(17) 0.040(2) 0.056(2) 0.0102(17) 0.0174(16) 0.0080(14)
C16 0.0339(18) 0.041(2) 0.052(2) 0.0110(17) 0.0207(16) 0.0034(15)
C4 0.0351(18) 0.0359(19) 0.049(2) 0.0057(16) 0.0147(16) 0.0060(14)
C5 0.051(2) 0.0353(19) 0.049(2) 0.0098(17) 0.0168(18) 0.0106(16)
C9 0.042(2) 0.039(2) 0.050(2) 0.0057(17) 0.0122(17) 0.0061(16)
C6 0.0350(17) 0.0384(19) 0.049(2) 0.0104(16) 0.0131(15) 0.0018(14)
C10 0.0342(18) 0.039(2) 0.055(2) 0.0148(18) 0.0100(16) 0.0024(15)
O7 0.079(3) 0.064(2) 0.067(2) 0.0129(19) 0.0043(19) -0.0063(19)
O8 0.074(2) 0.071(2) 0.107(3) 0.023(2) 0.058(2) 0.0004(19)
O9 0.066(2) 0.056(2) 0.067(2) 0.0135(17) 0.0243(17) 0.0083(16)
N3 0.0387(17) 0.0427(19) 0.074(3) 0.0179(18) 0.0226(17) 0.0131(14)
O10 0.059(2) 0.083(3) 0.064(2) 0.013(2) 0.0184(17) 0.0018(18)
O11 0.058(2) 0.057(2) 0.073(2) 0.0193(18) 0.0260(18) 0.0016(15)

loop_
_atom_type_symbol
_atom_type_description
_atom_type_scat_dispersion_real
_atom_type_scat_dispersion_imag
_atom_type_scat_source
C C 0.0030 0.0020 'International Tables Vol C Tables 4.2.6.8 and 6.1.1.4'
H H 0.0000 0.0000 'International Tables Vol C Tables 4.2.6.8 and 6.1.1.4'
Ag Ag -0.8970 1.1020 'International Tables Vol C Tables 4.2.6.8 and 6.1.1.4'
N N 0.0060 0.0030 'International Tables Vol C Tables 4.2.6.8 and 6.1.1.4'
O O 0.0110 0.0060 'International Tables Vol C Tables 4.2.6.8 and 6.1.1.4'

loop_
_geom_angle_atom_site_label_1
_geom_angle_atom_site_label_2
_geom_angle_atom_site_label_3
_geom_angle
_geom_angle_site_symmetry_1
_geom_angle_site_symmetry_3
N2 Ag1 N1 175.01(11) 1_646 .
C8 O3 C9 110.9(3) . .
C7 O2 C6 112.0(3) . .
C11 O4 C10 113.7(3) . .
C4 O1 C5 118.0(3) . .
C1 N1 C18 117.1(4) . .
C1 N1 Ag1 118.5(3) . .
C18 N1 Ag1 124.3(3) . .
C15 N2 C14 116.5(4) . .
C15 N2 Ag1 119.4(2) . 1_464
C14 N2 Ag1 124.0(3) . 1_464
O3 C8 C7 109.9(3) . .
O3 C8 H8A 109.7 . .
C7 C8 H8A 109.7 . .
O3 C8 H8B 109.7 . .
C7 C8 H8B 109.7 . .
H8A C8 H8B 108.2 . .
O2 C7 C8 109.0(3) . .
O2 C7 H7A 109.9 . .
C8 C7 H7A 109.9 . .
O2 C7 H7B 109.9 . .
C8 C7 H7B 109.9 . .
H7A C7 H7B 108.3 . .
O5 C11 O4 123.1(4) . .
O5 C11 C12 122.9(3) . .
O4 C11 C12 114.1(3) . .
C16 C12 C13 118.1(4) . .
C16 C12 C11 118.4(3) . .
C13 C12 C11 123.5(3) . .
N1 C1 C2 123.8(3) . .
N1 C1 H1 118.1 . .
C2 C1 H1 118.1 . .
C1 C2 C3 118.2(3) . .
C1 C2 H2 120.9 . .
C3 C2 H2 120.9 . .
C17 C3 C2 118.8(4) . .
C17 C3 C4 119.8(3) . .
C2 C3 C4 121.4(3) . .
C18 C17 C3 119.0(3) . .
C18 C17 H17 120.5 . .
C3 C17 H17 120.5 . .
N1 C18 C17 123.0(4) . .
N1 C18 H18 118.5 . .
C17 C18 H18 118.5 . .
N2 C14 C13 123.8(3) . .
N2 C14 H14 118.1 . .
C13 C14 H14 118.1 . .
C14 C13 C12 118.7(3) . .
C14 C13 H13 120.7 . .
C12 C13 H13 120.7 . .
N2 C15 C16 123.4(3) . .
N2 C15 H15 118.3 . .
C16 C15 H15 118.3 . .
C15 C16 C12 119.5(3) . .
C15 C16 H16 120.3 . .
C12 C16 H16 120.3 . .
O6 C4 O1 124.7(4) . .
O6 C4 C3 123.9(4) . .
O1 C4 C3 111.4(3) . .
O1 C5 C6 108.3(3) . .
O1 C5 H5A 110.0 . .
C6 C5 H5A 110.0 . .
O1 C5 H5B 110.0 . .
C6 C5 H5B 110.0 . .
H5A C5 H5B 108.4 . .
O3 C9 C10 109.5(3) . .
O3 C9 H9A 109.8 . .
C10 C9 H9A 109.8 . .
O3 C9 H9B 109.8 . .
C10 C9 H9B 109.8 . .
H9A C9 H9B 108.2 . .
O2 C6 C5 108.9(3) . .
O2 C6 H6A 109.9 . .
C5 C6 H6A 109.9 . .
O2 C6 H6B 109.9 . .
C5 C6 H6B 109.9 . .
H6A C6 H6B 108.3 . .
O4 C10 C9 110.7(3) . .
O4 C10 H10A 109.5 . .
C9 C10 H10A 109.5 . .
O4 C10 H10B 109.5 . .
C9 C10 H10B 109.5 . .
H10A C10 H10B 108.1 . .
O7 N3 O8 120.3(5) . .
O7 N3 O9 118.8(4) . .
O8 N3 O9 120.9(4) . .
H12A O10 H12B 105.3(4) . .
H11A O11 H11B 105(2) . .

loop_
_geom_bond_atom_site_label_1
_geom_bond_atom_site_label_2
_geom_bond_distance
_geom_bond_site_symmetry_2
Ag1 N2 2.175(4) 1_646
Ag1 N1 2.178(4) .
O3 C8 1.424(4) .
O3 C9 1.433(5) .
O2 C7 1.426(5) .
O2 C6 1.427(5) .
O4 C11 1.334(4) .
O4 C10 1.452(5) .
O5 C11 1.225(4) .
O1 C4 1.339(5) .
O1 C5 1.445(5) .
O6 C4 1.199(5) .
N1 C1 1.341(5) .
N1 C18 1.355(5) .
N2 C15 1.351(5) .
N2 C14 1.355(5) .
N2 Ag1 2.175(4) 1_464
C8 C7 1.499(6) .
C8 H8A 0.9700 .
C8 H8B 0.9700 .
C7 H7A 0.9700 .
C7 H7B 0.9700 .
C11 C12 1.487(5) .
C12 C16 1.389(5) .
C12 C13 1.396(5) .
C1 C2 1.373(6) .
C1 H1 0.9300 .
C2 C3 1.397(5) .
C2 H2 0.9300 .
C3 C17 1.386(5) .
C3 C4 1.494(6) .
C17 C18 1.373(6) .
C17 H17 0.9300 .
C18 H18 0.9300 .
C14 C13 1.371(6) .
C14 H14 0.9300 .
C13 H13 0.9300 .
C15 C16 1.367(6) .
C15 H15 0.9300 .
C16 H16 0.9300 .
C5 C6 1.499(6) .
C5 H5A 0.9700 .
C5 H5B 0.9700 .
C9 C10 1.502(6) .
C9 H9A 0.9700 .
C9 H9B 0.9700 .
C6 H6A 0.9700 .
C6 H6B 0.9700 .
C10 H10A 0.9700 .
C10 H10B 0.9700 .
O7 N3 1.239(5) .
O8 N3 1.244(5) .
O9 N3 1.246(5) .
O10 H12A 0.857(4) .
O10 H12B 0.870(5) .
O11 H11A 0.866(19) .
O11 H11B 0.866(18) .

loop_
_geom_hbond_atom_site_label_D
_geom_hbond_atom_site_label_H
_geom_hbond_atom_site_label_A
_geom_hbond_distance_DH
_geom_hbond_distance_HA
_geom_hbond_distance_DA
_geom_hbond_angle_DHA
_geom_hbond_site_symmetry_A
O10 H12A O7 0.857(4) 2.076(4) 2.904(6) 162.4(3) 1_655
O10 H12B O8 0.870(5) 2.021(4) 2.888(6) 175.0(3) 2_666
O11 H11A O10 0.866(19) 1.94(2) 2.802(5) 171(5) .
O11 H11B O3 0.866(18) 2.25(3) 3.052(5) 155(4) 2_665

loop_
_geom_torsion_atom_site_label_1
_geom_torsion_atom_site_label_2
_geom_torsion_atom_site_label_3
_geom_torsion_atom_site_label_4
_geom_torsion
_geom_torsion_site_symmetry_1
N2 Ag1 N1 C1 37.7(15) 1_646
N2 Ag1 N1 C18 -146.5(12) 1_646
C9 O3 C8 C7 178.4(3) .
C6 O2 C7 C8 178.9(3) .
O3 C8 C7 O2 61.9(4) .
C10 O4 C11 O5 1.6(5) .
C10 O4 C11 C12 -177.8(3) .
O5 C11 C12 C16 4.2(6) .
O4 C11 C12 C16 -176.3(4) .
O5 C11 C12 C13 -174.8(4) .
O4 C11 C12 C13 4.6(5) .
C18 N1 C1 C2 -2.4(6) .
Ag1 N1 C1 C2 173.7(3) .
N1 C1 C2 C3 1.5(7) .
C1 C2 C3 C17 0.6(6) .
C1 C2 C3 C4 -176.8(4) .
C2 C3 C17 C18 -1.7(6) .
C4 C3 C17 C18 175.7(4) .
C1 N1 C18 C17 1.2(6) .
Ag1 N1 C18 C17 -174.6(3) .
C3 C17 C18 N1 0.8(6) .
C15 N2 C14 C13 -0.5(6) .
Ag1 N2 C14 C13 174.9(3) 1_464
N2 C14 C13 C12 0.4(7) .
C16 C12 C13 C14 -0.4(6) .
C11 C12 C13 C14 178.7(4) .
C14 N2 C15 C16 0.7(6) .
Ag1 N2 C15 C16 -174.9(3) 1_464
N2 C15 C16 C12 -0.7(7) .
C13 C12 C16 C15 0.5(6) .
C11 C12 C16 C15 -178.5(4) .
C5 O1 C4 O6 -0.2(6) .
C5 O1 C4 C3 178.3(3) .
C17 C3 C4 O6 5.3(6) .
C2 C3 C4 O6 -177.4(5) .
C17 C3 C4 O1 -173.3(4) .
C2 C3 C4 O1 4.1(5) .
C4 O1 C5 C6 -139.2(4) .
C8 O3 C9 C10 166.7(3) .
C7 O2 C6 C5 174.2(3) .
O1 C5 C6 O2 71.6(4) .
C11 O4 C10 C9 177.1(3) .
O3 C9 C10 O4 66.4(4) .
